data_2241129
loop_
_publ_author_name
'Flanagan, Keith J.'
'Senge, Mathias O.'

_publ_section_title
;
 Crystal structure of 4-(methoxycarbonyl)phenylboronic acid
;
_journal_issue 10
_journal_name_full 'Acta Crystallographica Section E'
_journal_page_first 1151
_journal_page_last 1154
_journal_paper_doi 10.1107/S2056989015015923
_journal_volume 71
_journal_year 2015
_chemical_formula_iupac 'C8 H9 B O4'
_chemical_formula_moiety 'C8 H9 B O4'
_chemical_formula_sum 'C8 H9 B O4'
_chemical_formula_weight 179.96
_chemical_name_systematic
;
4-(Methoxycarbonyl)benzeneboronic acid
;
_space_group_crystal_system monoclinic
_space_group_IT_number 14
_space_group_name_Hall '-P 2ybc'
_space_group_name_H-M_alt 'P 1 21/c 1'
_symmetry_space_group_name_Hall '-P 2ybc'
_symmetry_space_group_name_H-M 'P 1 21/c 1'
_atom_sites_solution_hydrogens mixed
_audit_creation_method SHELXL-2014/7
_cell_angle_alpha 90
_cell_angle_beta 105.1210(10)
_cell_angle_gamma 90
_cell_formula_units_Z 4
_cell_length_a 11.2449(6)
_cell_length_b 12.0672(6)
_cell_length_c 6.8598(3)
_cell_measurement_reflns_used 9864
_cell_measurement_temperature 100(2)
_cell_measurement_theta_max 31.07
_cell_measurement_theta_min 2.52
_cell_volume 898.61(8)
_computing_cell_refinement
;
SAINT-Plus (Bruker, 2014)
;
_computing_data_collection
;
APEX2 (Bruker, 2014)
;
_computing_data_reduction
;
SAINT-Plus (Bruker, 2014)
;
_computing_molecular_graphics
;
XP in SHELXTL (Sheldrick, 2008)
;
_computing_publication_material
;
SHELXL2014 (Sheldrick, 2015b) and publCIF (Westrip, 2010)
;
_computing_structure_refinement
;
SHELXL2014 (Sheldrick, 2015b)
;
_computing_structure_solution
;
<i>SHELXT</i> (Sheldrick, 2015a)
;
_diffrn_ambient_temperature 100(2)
_diffrn_detector_area_resol_mean 8.258
_diffrn_measured_fraction_theta_full 0.999
_diffrn_measured_fraction_theta_max 1.000
_diffrn_measurement_device_type 'Bruker SMART APEXII area-detector'
_diffrn_measurement_method '\f and \w scans'
_diffrn_radiation_type MoK\a
_diffrn_radiation_wavelength 0.71073
_diffrn_reflns_av_R_equivalents 0.0214
_diffrn_reflns_limit_h_max 14
_diffrn_reflns_limit_h_min -14
_diffrn_reflns_limit_k_max 15
_diffrn_reflns_limit_k_min -15
_diffrn_reflns_limit_l_max 8
_diffrn_reflns_limit_l_min -8
_diffrn_reflns_number 31992
_diffrn_reflns_theta_full 25.242
_diffrn_reflns_theta_max 27.489
_diffrn_reflns_theta_min 1.876
_exptl_absorpt_coefficient_mu 0.104
_exptl_absorpt_correction_T_max 0.7462
_exptl_absorpt_correction_T_min 0.7056
_exptl_absorpt_correction_type multi-scan
_exptl_absorpt_process_details
;
(SADABS; Bruker, 2014)
;
_exptl_crystal_colour white
_exptl_crystal_density_diffrn 1.330
_exptl_crystal_description Block
_exptl_crystal_F_000 376
_exptl_crystal_size_max 0.350
_exptl_crystal_size_mid 0.100
_exptl_crystal_size_min 0.100
_refine_diff_density_max 0.392
_refine_diff_density_min -0.220
_refine_ls_extinction_method none
_refine_ls_goodness_of_fit_ref 1.095
_refine_ls_hydrogen_treatment mixed
_refine_ls_matrix_type full
_refine_ls_number_parameters 126
_refine_ls_number_reflns 2056
_refine_ls_number_restraints 0
_refine_ls_restrained_S_all 1.095
_refine_ls_R_factor_all 0.0356
_refine_ls_R_factor_gt 0.0323
_refine_ls_shift/su_max 0.000
_refine_ls_shift/su_mean 0.000
_refine_ls_structure_factor_coef Fsqd
_refine_ls_weighting_details 'w=1/[\s^2^(Fo^2^)+(0.0494P)^2^+0.2551P] where P=(Fo^2^+2Fc^2^)/3'
_refine_ls_weighting_scheme calc
_refine_ls_wR_factor_gt 0.0906
_refine_ls_wR_factor_ref 0.0936
_reflns_number_gt 1872
_reflns_number_total 2056
_reflns_threshold_expression 'I > 2\s(I)'
_cod_data_source_file su5188sup1.cif
_cod_data_source_block I
_cod_database_code 2241129
_shelx_space_group_comment
;
The symmetry employed for this shelxl refinement is uniquely defined
by the following loop, which should always be used as a source of
symmetry information in preference to the above space-group names.
They are only intended as comments.
;
_shelx_estimated_absorpt_t_min 0.964
_shelx_estimated_absorpt_t_max 0.990

loop_
_space_group_symop_operation_xyz
'x, y, z'
'-x, y+1/2, -z+1/2'
'-x, -y, -z'
'x, -y-1/2, z-1/2'

loop_
_atom_site_type_symbol
_atom_site_label
_atom_site_fract_x
_atom_site_fract_y
_atom_site_fract_z
_atom_site_U_iso_or_equiv
_atom_site_adp_type
_atom_site_calc_flag
_atom_site_occupancy
O O1 0.90580(7) 0.61792(6) 0.84477(13) 0.0258(2) Uani d 1
H H1A 0.9797(19) 0.5946(15) 0.897(3) 0.054(5) Uiso d 1
C C1 0.67921(8) 0.57954(8) 0.78322(14) 0.0163(2) Uani d 1
B B1 0.81840(10) 0.54762(9) 0.87529(16) 0.0185(2) Uani d 1
O O2 0.85621(7) 0.45309(6) 0.98510(12) 0.02287(19) Uani d 1
H H2A 0.8020(17) 0.4076(14) 0.997(3) 0.046(4) Uiso d 1
C C2 0.58139(9) 0.51156(8) 0.80135(14) 0.0166(2) Uani d 1
H H2 0.5989 0.4434 0.8724 0.020 Uiso calc 1
O O3 0.21983(6) 0.60624(6) 0.54273(12) 0.02136(18) Uani d 1
C C3 0.45926(9) 0.54182(8) 0.71743(14) 0.0161(2) Uani d 1
H H3 0.3942 0.4945 0.7303 0.019 Uiso calc 1
O O4 0.27900(6) 0.77238(6) 0.45341(11) 0.02041(18) Uani d 1
C C4 0.43313(8) 0.64218(8) 0.61442(13) 0.0153(2) Uani d 1
C C5 0.52908(9) 0.71113(8) 0.59350(14) 0.0169(2) Uani d 1
H H5 0.5112 0.7793 0.5227 0.020 Uiso calc 1
C C6 0.65052(9) 0.67947(8) 0.67660(15) 0.0177(2) Uani d 1
H H6 0.7153 0.7263 0.6610 0.021 Uiso calc 1
C C7 0.30450(8) 0.68109(8) 0.52886(14) 0.0163(2) Uani d 1
C C8 0.09288(9) 0.64329(9) 0.47857(19) 0.0271(2) Uani d 1
H H8A 0.0381 0.5827 0.4945 0.041 Uiso calc 1
H H8B 0.0813 0.7065 0.5614 0.041 Uiso calc 1
H H8C 0.0735 0.6657 0.3364 0.041 Uiso calc 1

loop_
_atom_site_aniso_label
_atom_site_aniso_U_11
_atom_site_aniso_U_22
_atom_site_aniso_U_33
_atom_site_aniso_U_12
_atom_site_aniso_U_13
_atom_site_aniso_U_23
O1 0.0150(4) 0.0242(4) 0.0365(4) -0.0005(3) 0.0034(3) 0.0100(3)
C1 0.0156(4) 0.0176(5) 0.0155(4) 0.0006(3) 0.0036(3) -0.0014(4)
B1 0.0160(5) 0.0190(5) 0.0199(5) 0.0002(4) 0.0035(4) 0.0001(4)
O2 0.0144(3) 0.0211(4) 0.0314(4) -0.0013(3) 0.0029(3) 0.0073(3)
C2 0.0180(5) 0.0156(4) 0.0162(4) 0.0017(3) 0.0045(3) 0.0007(3)
O3 0.0147(3) 0.0180(4) 0.0306(4) 0.0001(3) 0.0046(3) 0.0004(3)
C3 0.0162(4) 0.0160(4) 0.0165(4) -0.0010(3) 0.0051(3) -0.0017(3)
O4 0.0190(3) 0.0188(4) 0.0232(4) 0.0034(3) 0.0051(3) 0.0029(3)
C4 0.0159(4) 0.0162(4) 0.0136(4) 0.0014(3) 0.0036(3) -0.0025(3)
C5 0.0195(5) 0.0156(4) 0.0158(4) 0.0011(3) 0.0050(3) 0.0010(3)
C6 0.0166(4) 0.0182(5) 0.0188(4) -0.0015(3) 0.0054(3) 0.0007(3)
C7 0.0172(4) 0.0170(4) 0.0148(4) 0.0004(3) 0.0045(3) -0.0031(3)
C8 0.0147(5) 0.0260(5) 0.0396(6) 0.0013(4) 0.0053(4) 0.0015(5)

loop_
_atom_type_symbol
_atom_type_description
_atom_type_scat_dispersion_real
_atom_type_scat_dispersion_imag
_atom_type_scat_source
C C 0.0033 0.0016 'International Tables Vol C Tables 4.2.6.8 and 6.1.1.4'
H H 0.0000 0.0000 'International Tables Vol C Tables 4.2.6.8 and 6.1.1.4'
O O 0.0106 0.0060 'International Tables Vol C Tables 4.2.6.8 and 6.1.1.4'
B B 0.0013 0.0007 'International Tables Vol C Tables 4.2.6.8 and 6.1.1.4'

loop_
_geom_angle_atom_site_label_1
_geom_angle_atom_site_label_2
_geom_angle_atom_site_label_3
_geom_angle
B1 O1 H1A 113.1(12)
C2 C1 C6 118.00(8)
C2 C1 B1 122.77(8)
C6 C1 B1 119.23(8)
O1 B1 O2 118.16(9)
O1 B1 C1 118.02(9)
O2 B1 C1 123.82(9)
B1 O2 H2A 118.0(12)
C3 C2 C1 121.43(9)
C3 C2 H2 119.3
C1 C2 H2 119.3
C7 O3 C8 115.73(8)
C2 C3 C4 119.48(9)
C2 C3 H3 120.3
C4 C3 H3 120.3
C3 C4 C5 120.15(9)
C3 C4 C7 121.91(8)
C5 C4 C7 117.91(8)
C6 C5 C4 119.75(9)
C6 C5 H5 120.1
C4 C5 H5 120.1
C5 C6 C1 121.19(9)
C5 C6 H6 119.4
C1 C6 H6 119.4
O4 C7 O3 123.30(9)
O4 C7 C4 123.32(9)
O3 C7 C4 113.37(8)
O3 C8 H8A 109.5
O3 C8 H8B 109.5
H8A C8 H8B 109.5
O3 C8 H8C 109.5
H8A C8 H8C 109.5
H8B C8 H8C 109.5

loop_
_geom_bond_atom_site_label_1
_geom_bond_atom_site_label_2
_geom_bond_distance
O1 B1 1.3552(13)
O1 H1A 0.86(2)
C1 C2 1.4034(13)
C1 C6 1.4035(13)
C1 B1 1.5752(14)
B1 O2 1.3720(13)
O2 H2A 0.841(18)
C2 C3 1.3923(13)
C2 H2 0.9500
O3 C7 1.3336(12)
O3 C8 1.4503(12)
C3 C4 1.3942(13)
C3 H3 0.9500
O4 C7 1.2191(12)
C4 C5 1.3992(13)
C4 C7 1.4880(13)
C5 C6 1.3891(13)
C5 H5 0.9500
C6 H6 0.9500
C8 H8A 0.9800
C8 H8B 0.9800
C8 H8C 0.9800

loop_
_geom_hbond_atom_site_label_D
_geom_hbond_atom_site_label_H
_geom_hbond_atom_site_label_A
_geom_hbond_site_symmetry_A
_geom_hbond_distance_DH
_geom_hbond_distance_HA
_geom_hbond_distance_DA
_geom_hbond_angle_DHA
O1 H1A O2 3_767 0.86(2) 1.90(2) 2.7620(10) 178.4(18)
O2 H2A O4 2_646 0.84(2) 1.94(2) 2.7530(10) 162.2(16)
C2 H2 O4 2_646 0.95 2.59 3.5000(10) 160
C5 H5 Cg 4_575 0.95 2.75 3.5340(10) 141

loop_
_geom_torsion_atom_site_label_1
_geom_torsion_atom_site_label_2
_geom_torsion_atom_site_label_3
_geom_torsion_atom_site_label_4
_geom_torsion
C2 C1 B1 O1 178.38(9)
C6 C1 B1 O1 -1.02(14)
C2 C1 B1 O2 -1.88(15)
C6 C1 B1 O2 178.73(9)
C6 C1 C2 C3 -0.29(14)
B1 C1 C2 C3 -179.69(9)
C1 C2 C3 C4 -0.52(14)
C2 C3 C4 C5 0.82(14)
C2 C3 C4 C7 -177.45(8)
C3 C4 C5 C6 -0.31(14)
C7 C4 C5 C6 178.03(8)
C4 C5 C6 C1 -0.52(14)
C2 C1 C6 C5 0.81(14)
B1 C1 C6 C5 -179.77(9)
C8 O3 C7 O4 -5.45(14)
C8 O3 C7 C4 174.59(8)
C3 C4 C7 O4 173.53(9)
C5 C4 C7 O4 -4.78(14)
C3 C4 C7 O3 -6.51(13)
C5 C4 C7 O3 175.18(8)

_cod_database_fobs_code 2241129
